data_2010863
loop_
_publ_author_name
'Ould, Mohammed Sydia Mohamed Said'
'Djerrari, Bahia'
'El Abbassi, M'Barek'
'Essassi, El-Mokhtar'
'El-Bali, Brahim'
'Bolte, Michael'

_publ_section_title
;
 4-Acetonylidene-1-ethyl-2,3,4,5-tetrahydro-1<i>H</i>-1,5-benzodiazepin-2-one
;
_journal_issue 4
_journal_name_full 'Acta Crystallographica Section C'
_journal_page_first e165
_journal_page_last e166
_journal_paper_doi 10.1107/S0108270100003826
_journal_volume 56
_journal_year 2000
_chemical_formula_sum 'C14 H16 N2 O2'
_chemical_formula_weight 244.29
_chemical_name_systematic ?
_space_group_IT_number 14
_symmetry_cell_setting monoclinic
_symmetry_space_group_name_Hall '-P 2yn'
_symmetry_space_group_name_H-M 'P 1 21/n 1'
_audit_creation_method SHELXL-97
_cell_angle_alpha 90.00
_cell_angle_beta 99.360(10)
_cell_angle_gamma 90.00
_cell_formula_units_Z 4
_cell_length_a 8.7300(10)
_cell_length_b 10.0520(10)
_cell_length_c 14.998(2)
_cell_measurement_reflns_used 8192
_cell_measurement_temperature 173(2)
_cell_measurement_theta_max 25
_cell_measurement_theta_min 1
_cell_volume 1298.6(3)
_computing_cell_refinement SMART
_computing_data_collection 'SMART (Siemens, 1995)'
_computing_data_reduction 'SAINT (Siemens, 1995)'
_computing_structure_refinement 'SHELXL97 (Sheldrick, 1997)'
_computing_structure_solution 'SHELXS97 (Sheldrick, 1990)'
_diffrn_ambient_temperature 173(2)
_diffrn_measured_fraction_theta_full 1.000
_diffrn_measured_fraction_theta_max 1.000
_diffrn_measurement_device_type 'Siemens CCD three-circle'
_diffrn_measurement_method \w
_diffrn_radiation_monochromator graphite
_diffrn_radiation_source 'fine-focus sealed tube'
_diffrn_radiation_type MoK\a
_diffrn_radiation_wavelength .71073
_diffrn_reflns_av_R_equivalents .0337
_diffrn_reflns_av_sigmaI/netI .0178
_diffrn_reflns_limit_h_max 11
_diffrn_reflns_limit_h_min -11
_diffrn_reflns_limit_k_max 13
_diffrn_reflns_limit_k_min -13
_diffrn_reflns_limit_l_max 20
_diffrn_reflns_limit_l_min -20
_diffrn_reflns_number 28486
_diffrn_reflns_theta_full 28.70
_diffrn_reflns_theta_max 28.70
_diffrn_reflns_theta_min 2.45
_diffrn_standards_decay_% 0
_diffrn_standards_interval_time 1080
_diffrn_standards_number 8192
_exptl_absorpt_coefficient_mu .085
_exptl_absorpt_correction_T_max .975
_exptl_absorpt_correction_T_min .951
_exptl_absorpt_correction_type empirical
_exptl_absorpt_process_details '(SADABS; Sheldrick, 1996)'
_exptl_crystal_colour colourless
_exptl_crystal_density_diffrn 1.249
_exptl_crystal_density_method 'not measured'
_exptl_crystal_description block
_exptl_crystal_F_000 520
_exptl_crystal_size_max .60
_exptl_crystal_size_mid .40
_exptl_crystal_size_min .30
_refine_diff_density_max .29
_refine_diff_density_min -.26
_refine_ls_extinction_method none
_refine_ls_goodness_of_fit_ref 1.068
_refine_ls_hydrogen_treatment constr
_refine_ls_matrix_type full
_refine_ls_number_parameters 164
_refine_ls_number_reflns 3350
_refine_ls_number_restraints 0
_refine_ls_restrained_S_all 1.068
_refine_ls_R_factor_all .046
_refine_ls_R_factor_gt .039
_refine_ls_shift/su_max <0.001
_refine_ls_shift/su_mean .000
_refine_ls_structure_factor_coef Fsqd
_refine_ls_weighting_details 'calc w = 1/[\s^2^(Fo^2^)+(0.0635P)^2^+0.2665P] where P = (Fo^2^+2Fc^2^)/3'
_refine_ls_weighting_scheme calc
_refine_ls_wR_factor_ref .113
_reflns_number_gt 2865
_reflns_number_total 3350
_reflns_threshold_expression I>2\s(I)
_cod_data_source_file qa0247.cif
_cod_data_source_block I
_cod_depositor_comments
;
The following automatic conversions were performed:
'_symmetry_cell_setting' value 'Monoclinic' changed to 'monoclinic'
according to '/home/saulius/struct/CIF-dictionaries/cif_core.dic'
dictionary named 'cif_core.dic' version 2.4.1 from 2010-06-29.

Automatic conversion script
Id: cif_fix_enum 1527 2010-12-29 10:47:43Z saulius 

The following automatic conversions were performed:

'_symmetry_cell_setting' value 'Monoclinic' changed to 'monoclinic'
according to /home/saulius/struct/CIF-dictionaries/cif_core.dic
dictionary named 'cif_core.dic' version 2.4.1 from 2010-06-29.

Automatic conversion script
Id: cif_fix_values 1715 2011-07-08 13:25:40Z adriana 
;
_cod_original_sg_symbol_H-M 'P 21/n'
_cod_database_code 2010863
_cod_database_fobs_code 2010863

loop_
_symmetry_equiv_pos_as_xyz
'x, y, z'
'-x+1/2, y+1/2, -z+1/2'
'-x, -y, -z'
'x-1/2, -y-1/2, z-1/2'

loop_
_atom_site_label
_atom_site_fract_x
_atom_site_fract_y
_atom_site_fract_z
_atom_site_U_iso_or_equiv
_atom_site_adp_type
_atom_site_calc_flag
_atom_site_refinement_flags
_atom_site_occupancy
_atom_site_disorder_assembly
_atom_site_disorder_group
_atom_site_type_symbol
N1 .46534(10) .43203(9) .62495(6) .02222(19) Uani d . 1 . . N
H1 .5259 .3625 .6229 .027 Uiso calc R 1 . . H
C2 .33404(11) .43767(10) .56246(6) .0205(2) Uani d . 1 . . C
C21 .29564(12) .33991(10) .49863(7) .0232(2) Uani d . 1 . . C
H21 .1986 .3458 .4596 .028 Uiso calc R 1 . . H
C22 .39557(12) .22904(10) .48821(7) .0244(2) Uani d . 1 . . C
O22 .52661(9) .21479(8) .53529(5) .03016(19) Uani d . 1 . . O
C23 .33998(16) .12815(13) .41531(8) .0363(3) Uani d . 1 . . C
H23A .3754 .1543 .3591 .054 Uiso calc R 1 . . H
H23B .2263 .1244 .4054 .054 Uiso calc R 1 . . H
H23C .3822 .0404 .4342 .054 Uiso calc R 1 . . H
C3 .23137(12) .55702(10) .56690(7) .0228(2) Uani d . 1 . . C
H3A .1519 .5615 .5118 .027 Uiso calc R 1 . . H
H3B .2942 .6394 .5705 .027 Uiso calc R 1 . . H
C4 .15309(11) .54497(10) .64994(7) .0235(2) Uani d . 1 . . C
O41 .01369(9) .52173(9) .64299(6) .0341(2) Uani d . 1 . . O
N5 .24869(10) .55525(9) .73144(6) .0250(2) Uani d . 1 . . N
C51 .18245(14) .53172(14) .81505(8) .0339(3) Uani d . 1 . . C
H51A .0737 .5013 .7986 .041 Uiso calc R 1 . . H
H51B .1816 .6165 .8486 .041 Uiso calc R 1 . . H
C52 .27324(17) .42926(16) .87568(10) .0452(3) Uani d . 1 . . C
H52A .2247 .4161 .9295 .068 Uiso calc R 1 . . H
H52B .3802 .4603 .8939 .068 Uiso calc R 1 . . H
H52C .2737 .3449 .8430 .068 Uiso calc R 1 . . H
C6 .40960(11) .59090(10) .74124(7) .0222(2) Uani d . 1 . . C
C7 .46775(13) .68533(11) .80699(7) .0286(2) Uani d . 1 . . C
H7 .3979 .7322 .8380 .034 Uiso calc R 1 . . H
C8 .62531(14) .71142(12) .82744(8) .0306(2) Uani d . 1 . . C
H8 .6629 .7747 .8728 .037 Uiso calc R 1 . . H
C9 .72842(12) .64477(11) .78152(7) .0282(2) Uani d . 1 . . C
H9 .8368 .6609 .7964 .034 Uiso calc R 1 . . H
C10 .67276(12) .55482(10) .71398(7) .0237(2) Uani d . 1 . . C
H10 .7434 .5113 .6817 .028 Uiso calc R 1 . . H
C11 .51354(11) .52712(10) .69265(6) .0202(2) Uani d . 1 . . C

loop_
_atom_site_aniso_label
_atom_site_aniso_U_11
_atom_site_aniso_U_22
_atom_site_aniso_U_33
_atom_site_aniso_U_12
_atom_site_aniso_U_13
_atom_site_aniso_U_23
N1 .0189(4) .0250(4) .0218(4) .0037(3) .0003(3) -.0036(3)
C2 .0183(4) .0243(5) .0188(4) .0004(3) .0030(3) .0019(3)
C21 .0215(5) .0272(5) .0196(4) .0013(4) -.0005(4) -.0005(4)
C22 .0283(5) .0255(5) .0191(4) .0011(4) .0036(4) .0005(4)
O22 .0281(4) .0331(4) .0275(4) .0081(3) -.0008(3) -.0037(3)
C23 .0448(7) .0313(6) .0297(6) .0055(5) -.0033(5) -.0085(5)
C3 .0210(5) .0242(5) .0224(5) .0027(4) .0007(4) .0013(4)
C4 .0192(5) .0230(5) .0283(5) .0031(4) .0036(4) -.0008(4)
O41 .0178(4) .0449(5) .0394(5) .0008(3) .0037(3) .0001(4)
N5 .0190(4) .0331(5) .0238(4) -.0002(3) .0064(3) -.0018(3)
C51 .0296(6) .0467(7) .0283(5) -.0012(5) .0132(4) -.0023(5)
C52 .0486(8) .0526(8) .0362(7) -.0048(6) .0128(6) .0109(6)
C6 .0196(5) .0255(5) .0213(4) -.0001(4) .0026(3) -.0003(4)
C7 .0305(5) .0291(5) .0262(5) .0013(4) .0045(4) -.0061(4)
C8 .0339(6) .0287(5) .0268(5) -.0043(4) -.0026(4) -.0053(4)
C9 .0220(5) .0308(6) .0292(5) -.0039(4) -.0037(4) .0020(4)
C10 .0190(5) .0283(5) .0233(5) .0010(4) .0016(4) .0024(4)
C11 .0195(4) .0223(4) .0181(4) .0002(3) .0009(3) .0008(3)

loop_
_atom_type_symbol
_atom_type_description
_atom_type_scat_dispersion_real
_atom_type_scat_dispersion_imag
_atom_type_scat_source
C C .0033 .0016 'International Tables Vol C Tables 4.2.6.8 and 6.1.1.4'
H H .0000 .0000 'International Tables Vol C Tables 4.2.6.8 and 6.1.1.4'
N N .0061 .0033 'International Tables Vol C Tables 4.2.6.8 and 6.1.1.4'
O O .0106 .0060 'International Tables Vol C Tables 4.2.6.8 and 6.1.1.4'

loop_
_geom_angle_atom_site_label_1
_geom_angle_atom_site_label_2
_geom_angle_atom_site_label_3
_geom_angle
C2 N1 C11 126.07(8)
N1 C2 C21 122.23(9)
N1 C2 C3 116.38(9)
C21 C2 C3 121.39(9)
C2 C21 C22 123.07(9)
O22 C22 C21 122.83(9)
O22 C22 C23 119.20(10)
C21 C22 C23 117.96(9)
C2 C3 C4 108.85(8)
O41 C4 N5 122.90(10)
O41 C4 C3 121.17(10)
N5 C4 C3 115.86(9)
C4 N5 C6 123.77(9)
C4 N5 C51 118.60(9)
C6 N5 C51 117.61(9)
N5 C51 C52 112.29(10)
C7 C6 C11 118.82(9)
C7 C6 N5 118.52(9)
C11 C6 N5 122.45(9)
C8 C7 C6 121.11(10)
C7 C8 C9 119.90(10)
C10 C9 C8 119.87(10)
C9 C10 C11 120.86(10)
C10 C11 C6 119.34(9)
C10 C11 N1 117.91(9)
C6 C11 N1 122.71(9)

loop_
_geom_bond_atom_site_label_1
_geom_bond_atom_site_label_2
_geom_bond_site_symmetry_2
_geom_bond_distance
_geom_bond_publ_flag
N1 C2 . 1.3587(13) ?
N1 C11 . 1.4082(13) ?
C2 C21 . 1.3747(14) ?
C2 C3 . 1.5055(14) ?
C21 C22 . 1.4394(14) ?
C22 O22 . 1.2510(13) ?
C22 C23 . 1.5123(15) ?
C3 C4 . 1.5198(14) ?
C4 O41 . 1.2268(13) ?
C4 N5 . 1.3672(14) ?
N5 C6 . 1.4340(13) ?
N5 C51 . 1.4829(14) ?
C51 C52 . 1.5104(19) ?
C6 C7 . 1.4030(14) ?
C6 C11 . 1.4072(14) ?
C7 C8 . 1.3848(16) ?
C8 C9 . 1.3910(17) ?
C9 C10 . 1.3855(15) ?
C10 C11 . 1.4026(13) ?

loop_
_geom_hbond_atom_site_label_D
_geom_hbond_atom_site_label_H
_geom_hbond_atom_site_label_A
_geom_hbond_site_symmetry_A
_geom_hbond_distance_DH
_geom_hbond_distance_HA
_geom_hbond_distance_DA
_geom_hbond_angle_DHA
C10 H10 O41 1_655 .95 2.52 3.3367(13) 143.8
C21 H21 O41 3_566 .95 2.58 3.4457(14) 151.9
C3 H3A O41 3_566 .99 2.66 3.5948(14) 157.1
N1 H1 O22 . .88 1.98 2.6640(12) 133.2

loop_
_geom_torsion_atom_site_label_1
_geom_torsion_atom_site_label_2
_geom_torsion_atom_site_label_3
_geom_torsion_atom_site_label_4
_geom_torsion
C11 N1 C2 C21 -179.87(9)
C11 N1 C2 C3 -.16(14)
N1 C2 C21 C22 -4.66(16)
C3 C2 C21 C22 175.64(9)
C2 C21 C22 O22 -1.58(16)
C2 C21 C22 C23 -179.94(10)
N1 C2 C3 C4 -71.37(11)
C21 C2 C3 C4 108.34(10)
C2 C3 C4 O41 -109.24(11)
C2 C3 C4 N5 67.76(11)
O41 C4 N5 C6 -175.75(10)
C3 C4 N5 C6 7.31(14)
O41 C4 N5 C51 2.65(16)
C3 C4 N5 C51 -174.29(9)
C4 N5 C51 C52 127.04(12)
C6 N5 C51 C52 -54.47(14)
C4 N5 C6 C7 134.57(11)
C51 N5 C6 C7 -43.84(14)
C4 N5 C6 C11 -50.70(15)
C51 N5 C6 C11 130.89(11)
C11 C6 C7 C8 -3.15(16)
N5 C6 C7 C8 171.78(10)
C6 C7 C8 C9 .91(17)
C7 C8 C9 C10 1.53(17)
C8 C9 C10 C11 -1.70(16)
C9 C10 C11 C6 -.57(15)
C9 C10 C11 N1 -178.32(9)
C7 C6 C11 C10 2.94(15)
N5 C6 C11 C10 -171.78(9)
C7 C6 C11 N1 -179.42(9)
N5 C6 C11 N1 5.86(15)
C2 N1 C11 C10 -142.55(10)
C2 N1 C11 C6 39.78(15)

loop_
_cod_related_entry_id
_cod_related_entry_database
_cod_related_entry_code
1 ChemSpider 4868624
